data_7226686
loop_
_publ_author_name
'Akutsu, Hiroki'
'Ishihara, Keita'
'Yamada, Jun-ichi'
'Nakatsuji, Shin'ichi'
'Turner, Scott S.'
'Nakazawa, Yasuhiro'

_publ_section_title
;
 A strongly polarized organic conductor
;
_journal_issue 42
_journal_name_full CrystEngComm
_journal_page_first 8151
_journal_paper_doi 10.1039/C6CE01865C
_journal_volume 18
_journal_year 2016
_chemical_formula_moiety 'C24 H20 P, C11 H18 N2 O5 S'
_chemical_formula_sum 'C35 H38 N2 O5 P S'
_chemical_formula_weight 629.73
_space_group_crystal_system triclinic
_space_group_IT_number 2
_space_group_name_Hall '-P 1'
_space_group_name_H-M_alt 'P -1'
_symmetry_space_group_name_Hall '-P 1'
_symmetry_space_group_name_H-M 'P -1'
_atom_sites_solution_hydrogens geom
_atom_sites_solution_primary direct
_atom_sites_solution_secondary difmap
_audit_update_record
;
2016-08-09 deposited with the CCDC.
2016-09-26 downloaded from the CCDC.
;
_cell_angle_alpha 68.809(5)
_cell_angle_beta 86.046(6)
_cell_angle_gamma 86.623(6)
_cell_formula_units_Z 2
_cell_length_a 10.3907(2)
_cell_length_b 11.7359(3)
_cell_length_c 14.0932(3)
_cell_measurement_reflns_used 14202
_cell_measurement_temperature 150
_cell_measurement_theta_max 27.45
_cell_measurement_theta_min 3.00
_cell_volume 1597.49(8)
_computing_cell_refinement 'RAPID AUTO'
_computing_data_collection 'RAPID AUTO (Rigaku, ????)'
_computing_data_reduction 'RAPID AUTO'
_computing_molecular_graphics 'CrystalStructure 4.2'
_computing_publication_material 'CrystalStructure 4.2 (Rigaku, 2015)'
_computing_structure_refinement 'SHELXL Version 2013/4 (Sheldrick, 2008)'
_computing_structure_solution 'SIR2011 (Burla, et al., 2012)'
_diffrn_ambient_temperature 150
_diffrn_detector_area_resol_mean 10.000
_diffrn_measured_fraction_theta_full 0.997
_diffrn_measured_fraction_theta_max 0.996
_diffrn_measurement_device_type 'Rigaku R-AXIS RAPID'
_diffrn_measurement_method \w
_diffrn_radiation_type 'Mo K\a'
_diffrn_radiation_wavelength 0.71075
_diffrn_reflns_av_R_equivalents 0.0138
_diffrn_reflns_Laue_measured_fraction_full 0.997
_diffrn_reflns_Laue_measured_fraction_max 0.996
_diffrn_reflns_limit_h_max 10
_diffrn_reflns_limit_h_min -13
_diffrn_reflns_limit_k_max 15
_diffrn_reflns_limit_k_min -15
_diffrn_reflns_limit_l_max 18
_diffrn_reflns_limit_l_min -18
_diffrn_reflns_number 15875
_diffrn_reflns_point_group_measured_fraction_full 0.997
_diffrn_reflns_point_group_measured_fraction_max 0.996
_diffrn_reflns_theta_full 25.242
_diffrn_reflns_theta_max 27.463
_diffrn_reflns_theta_min 3.105
_diffrn_standards_number 0
_exptl_absorpt_coefficient_mu 0.196
_exptl_absorpt_correction_T_max 0.943
_exptl_absorpt_correction_T_min 0.834
_exptl_absorpt_correction_type multi-scan
_exptl_absorpt_process_details 'ABSCOR (Rigaku, 1995)'
_exptl_crystal_colour yellow
_exptl_crystal_density_diffrn 1.309
_exptl_crystal_density_method 'not measured'
_exptl_crystal_description block
_exptl_crystal_F_000 666.00
_exptl_crystal_size_max 0.500
_exptl_crystal_size_mid 0.300
_exptl_crystal_size_min 0.300
_refine_diff_density_max 0.38
_refine_diff_density_min -0.44
_refine_ls_extinction_method none
_refine_ls_goodness_of_fit_ref 1.091
_refine_ls_hydrogen_treatment constr
_refine_ls_number_parameters 397
_refine_ls_number_reflns 7285
_refine_ls_number_restraints 0
_refine_ls_R_factor_all 0.0401
_refine_ls_R_factor_gt 0.0347
_refine_ls_shift/su_max 0.000
_refine_ls_structure_factor_coef Fsqd
_refine_ls_weighting_details 'w = 1/[\s^2^(Fo^2^)+(0.0376P)^2^+0.9905P] where P=(Fo^2^+2Fc^2^)/3'
_refine_ls_weighting_scheme calc
_refine_ls_wR_factor_gt 0.0875
_refine_ls_wR_factor_ref 0.0920
_reflns_Friedel_coverage 0.000
_reflns_number_gt 6539
_reflns_number_total 7285
_reflns_threshold_expression F^2^>2.0\s(F^2^)
_cod_data_source_file c6ce01865c2.cif
_cod_data_source_block M150606A
_cod_depositor_comments 'Adding full bibliography for 7226686--7226687.cif.'
_cod_original_cell_volume 1597.50(8)
_cod_database_code 7226686
_shelxl_version_number 2013-4

loop_
_space_group_symop_id
_space_group_symop_operation_xyz
1 +X,+Y,+Z
2 -X,-Y,-Z

loop_
_atom_site_label
_atom_site_type_symbol
_atom_site_fract_x
_atom_site_fract_y
_atom_site_fract_z
_atom_site_U_iso_or_equiv
_atom_site_adp_type
_atom_site_occupancy
_atom_site_site_symmetry_order
_atom_site_calc_flag
_atom_site_refinement_flags_posn
_atom_site_refinement_flags_adp
S1 S 0.11911(3) 0.35465(3) 0.15826(3) 0.02071(9) Uani 1 1 d . .
P1 P 0.30698(3) 0.19689(3) 0.76200(2) 0.01305(8) Uani 1 1 d . .
O1 O 0.14477(11) 0.23956(10) 0.24058(9) 0.0287(2) Uani 1 1 d . .
O2 O 0.18204(12) 0.45753(11) 0.16740(10) 0.0360(3) Uani 1 1 d . .
O3 O 0.13776(12) 0.34753(14) 0.05758(9) 0.0388(3) Uani 1 1 d . .
O4 O -0.23434(12) 0.12013(10) 0.25145(8) 0.0296(3) Uani 1 1 d . .
O5 O -0.33583(10) 0.27273(10) 0.56918(8) 0.0265(2) Uani 1 1 d . .
N1 N -0.13311(11) 0.29758(10) 0.17195(8) 0.0170(2) Uani 1 1 d . .
N2 N -0.25883(11) 0.25361(11) 0.50148(9) 0.0190(2) Uani 1 1 d . .
C1 C 0.14173(13) 0.17559(13) 0.80997(10) 0.0175(3) Uani 1 1 d . .
C2 C 0.08878(14) 0.06056(14) 0.84430(11) 0.0232(3) Uani 1 1 d . .
H2 H 0.1419 -0.0099 0.8495 0.028 Uiso 1 1 calc R U
C3 C -0.04284(16) 0.04951(18) 0.87104(12) 0.0337(4) Uani 1 1 d . .
H3 H -0.0797 -0.0287 0.8941 0.040 Uiso 1 1 calc R U
C4 C -0.11979(16) 0.1520(2) 0.86409(12) 0.0368(4) Uani 1 1 d . .
H4 H -0.2092 0.1436 0.8833 0.044 Uiso 1 1 calc R U
C5 C -0.06825(16) 0.26678(18) 0.82954(13) 0.0335(4) Uani 1 1 d . .
H5 H -0.1220 0.3366 0.8253 0.040 Uiso 1 1 calc R U
C6 C 0.06227(15) 0.27955(15) 0.80113(12) 0.0254(3) Uani 1 1 d . .
H6 H 0.0977 0.3584 0.7758 0.031 Uiso 1 1 calc R U
C7 C 0.38204(13) 0.30431(11) 0.80293(10) 0.0145(2) Uani 1 1 d . .
C8 C 0.32498(13) 0.34664(12) 0.87715(10) 0.0169(3) Uani 1 1 d . .
H8 H 0.2402 0.3241 0.9046 0.020 Uiso 1 1 calc R U
C9 C 0.39363(14) 0.42225(13) 0.91055(11) 0.0206(3) Uani 1 1 d . .
H9 H 0.3546 0.4530 0.9598 0.025 Uiso 1 1 calc R U
C10 C 0.51858(15) 0.45286(13) 0.87226(11) 0.0218(3) Uani 1 1 d . .
H10 H 0.5648 0.5044 0.8955 0.026 Uiso 1 1 calc R U
C11 C 0.57631(14) 0.40838(13) 0.79996(11) 0.0200(3) Uani 1 1 d . .
H11 H 0.6624 0.4286 0.7749 0.024 Uiso 1 1 calc R U
C12 C 0.50900(13) 0.33479(12) 0.76430(10) 0.0181(3) Uani 1 1 d . .
H12 H 0.5482 0.3052 0.7143 0.022 Uiso 1 1 calc R U
C13 C 0.40477(13) 0.05860(11) 0.80505(10) 0.0149(2) Uani 1 1 d . .
C14 C 0.39089(14) -0.02113(13) 0.90652(11) 0.0198(3) Uani 1 1 d . .
H14 H 0.3241 -0.0067 0.9508 0.024 Uiso 1 1 calc R U
C15 C 0.47590(15) -0.12170(14) 0.94189(11) 0.0248(3) Uani 1 1 d . .
H15 H 0.4662 -0.1770 1.0103 0.030 Uiso 1 1 calc R U
C16 C 0.57461(16) -0.14166(14) 0.87788(12) 0.0273(3) Uani 1 1 d . .
H16 H 0.6322 -0.2107 0.9025 0.033 Uiso 1 1 calc R U
C17 C 0.58984(15) -0.06135(14) 0.77791(12) 0.0264(3) Uani 1 1 d . .
H17 H 0.6583 -0.0749 0.7346 0.032 Uiso 1 1 calc R U
C18 C 0.50485(14) 0.03912(13) 0.74109(11) 0.0205(3) Uani 1 1 d . .
H18 H 0.5151 0.0941 0.6726 0.025 Uiso 1 1 calc R U
C19 C 0.30423(12) 0.25304(12) 0.62552(10) 0.0146(2) Uani 1 1 d . .
C20 C 0.31832(13) 0.37711(12) 0.56803(10) 0.0183(3) Uani 1 1 d . .
H20 H 0.3387 0.4320 0.6000 0.022 Uiso 1 1 calc R U
C21 C 0.30223(14) 0.41952(13) 0.46356(11) 0.0208(3) Uani 1 1 d . .
H21 H 0.3110 0.5039 0.4242 0.025 Uiso 1 1 calc R U
C22 C 0.27347(13) 0.33919(13) 0.41662(10) 0.0198(3) Uani 1 1 d . .
H22 H 0.2625 0.3686 0.3453 0.024 Uiso 1 1 calc R U
C23 C 0.26078(13) 0.21570(13) 0.47410(11) 0.0185(3) Uani 1 1 d . .
H23 H 0.2422 0.1609 0.4415 0.022 Uiso 1 1 calc R U
C24 C 0.27499(13) 0.17138(12) 0.57872(10) 0.0163(3) Uani 1 1 d . .
H24 H 0.2650 0.0871 0.6179 0.020 Uiso 1 1 calc R U
C25 C -0.05060(13) 0.39235(12) 0.17262(10) 0.0164(3) Uani 1 1 d . .
H25A H -0.0670 0.4065 0.2376 0.020 Uiso 1 1 calc R U
H25B H -0.0730 0.4693 0.1165 0.020 Uiso 1 1 calc R U
C26 C -0.15298(17) 0.28947(15) 0.07258(11) 0.0281(3) Uani 1 1 d . .
H26A H -0.1523 0.3716 0.0201 0.034 Uiso 1 1 calc R U
H26B H -0.2363 0.2532 0.0750 0.034 Uiso 1 1 calc R U
H26C H -0.0836 0.2382 0.0563 0.034 Uiso 1 1 calc R U
C27 C -0.17953(13) 0.20786(12) 0.25666(10) 0.0173(3) Uani 1 1 d . .
C28 C -0.17688(13) 0.22051(11) 0.35837(10) 0.0152(3) Uani 1 1 d . .
C29 C -0.07730(13) 0.21750(13) 0.41383(10) 0.0185(3) Uani 1 1 d . .
H29 H 0.0102 0.2093 0.3920 0.022 Uiso 1 1 calc R U
C30 C -0.30565(13) 0.23506(12) 0.41132(10) 0.0150(2) Uani 1 1 d . .
C31 C -0.11803(13) 0.22842(13) 0.51486(10) 0.0197(3) Uani 1 1 d . .
C32 C -0.38865(14) 0.12233(13) 0.44674(12) 0.0227(3) Uani 1 1 d . .
H32A H -0.4172 0.1082 0.3872 0.027 Uiso 1 1 calc R U
H32B H -0.4641 0.1358 0.4876 0.027 Uiso 1 1 calc R U
H32C H -0.3377 0.0508 0.4881 0.027 Uiso 1 1 calc R U
C33 C -0.38340(15) 0.34768(14) 0.34762(12) 0.0248(3) Uani 1 1 d . .
H33A H -0.4456 0.3733 0.3922 0.030 Uiso 1 1 calc R U
H33B H -0.4297 0.3280 0.2976 0.030 Uiso 1 1 calc R U
H33C H -0.3249 0.4142 0.3121 0.030 Uiso 1 1 calc R U
C34 C -0.09522(17) 0.10927(17) 0.60496(12) 0.0327(4) Uani 1 1 d . .
H34A H -0.0022 0.0921 0.6122 0.039 Uiso 1 1 calc R U
H34B H -0.1342 0.0420 0.5929 0.039 Uiso 1 1 calc R U
H34C H -0.1347 0.1174 0.6675 0.039 Uiso 1 1 calc R U
C35 C -0.06005(15) 0.33614(16) 0.53106(13) 0.0290(3) Uani 1 1 d . .
H35A H 0.0337 0.3227 0.5351 0.035 Uiso 1 1 calc R U
H35B H -0.0972 0.3432 0.5946 0.035 Uiso 1 1 calc R U
H35C H -0.0795 0.4116 0.4739 0.035 Uiso 1 1 calc R U

loop_
_atom_site_aniso_label
_atom_site_aniso_U_11
_atom_site_aniso_U_22
_atom_site_aniso_U_33
_atom_site_aniso_U_23
_atom_site_aniso_U_13
_atom_site_aniso_U_12
S1 0.01523(16) 0.02841(19) 0.01584(16) -0.00501(14) 0.00267(12) -0.00342(13)
P1 0.01383(16) 0.01357(15) 0.01157(15) -0.00437(12) -0.00033(11) -0.00039(11)
O1 0.0239(6) 0.0288(6) 0.0268(6) -0.0039(5) 0.0031(4) 0.0057(4)
O2 0.0276(6) 0.0366(6) 0.0385(7) -0.0040(5) -0.0071(5) -0.0158(5)
O3 0.0263(6) 0.0697(9) 0.0214(6) -0.0194(6) 0.0053(5) 0.0039(6)
O4 0.0421(7) 0.0290(6) 0.0218(5) -0.0128(5) 0.0067(5) -0.0189(5)
O5 0.0229(5) 0.0386(6) 0.0232(5) -0.0187(5) 0.0090(4) -0.0032(4)
N1 0.0185(6) 0.0202(6) 0.0130(5) -0.0064(4) 0.0005(4) -0.0056(4)
N2 0.0157(6) 0.0277(6) 0.0160(5) -0.0113(5) 0.0028(4) -0.0015(4)
C1 0.0141(6) 0.0255(7) 0.0142(6) -0.0088(5) 0.0003(5) -0.0012(5)
C2 0.0208(7) 0.0283(7) 0.0187(7) -0.0059(6) 0.0002(5) -0.0054(6)
C3 0.0229(8) 0.0486(10) 0.0230(8) -0.0035(7) 0.0018(6) -0.0135(7)
C4 0.0159(7) 0.0707(13) 0.0211(8) -0.0135(8) 0.0029(6) -0.0028(7)
C5 0.0215(8) 0.0566(11) 0.0284(8) -0.0235(8) -0.0062(6) 0.0124(7)
C6 0.0215(7) 0.0316(8) 0.0274(8) -0.0157(6) -0.0054(6) 0.0048(6)
C7 0.0171(6) 0.0133(6) 0.0128(6) -0.0039(5) -0.0024(5) -0.0006(5)
C8 0.0179(6) 0.0184(6) 0.0137(6) -0.0053(5) -0.0009(5) 0.0001(5)
C9 0.0265(7) 0.0216(7) 0.0153(6) -0.0086(5) -0.0023(5) 0.0003(5)
C10 0.0274(7) 0.0193(6) 0.0187(7) -0.0052(5) -0.0067(6) -0.0050(5)
C11 0.0179(7) 0.0211(7) 0.0179(6) -0.0027(5) -0.0025(5) -0.0036(5)
C12 0.0187(7) 0.0196(6) 0.0151(6) -0.0055(5) 0.0004(5) -0.0005(5)
C13 0.0162(6) 0.0135(6) 0.0151(6) -0.0048(5) -0.0026(5) -0.0005(5)
C14 0.0218(7) 0.0208(7) 0.0153(6) -0.0048(5) -0.0001(5) -0.0003(5)
C15 0.0298(8) 0.0221(7) 0.0174(7) -0.0008(6) -0.0038(6) 0.0016(6)
C16 0.0289(8) 0.0215(7) 0.0268(8) -0.0038(6) -0.0054(6) 0.0085(6)
C17 0.0235(7) 0.0273(8) 0.0249(8) -0.0069(6) 0.0016(6) 0.0073(6)
C18 0.0205(7) 0.0218(7) 0.0163(6) -0.0039(5) 0.0011(5) 0.0013(5)
C19 0.0143(6) 0.0169(6) 0.0122(6) -0.0050(5) -0.0005(5) 0.0011(5)
C20 0.0214(7) 0.0158(6) 0.0179(6) -0.0063(5) -0.0010(5) -0.0009(5)
C21 0.0223(7) 0.0185(6) 0.0172(6) -0.0016(5) 0.0000(5) -0.0005(5)
C22 0.0172(7) 0.0273(7) 0.0131(6) -0.0051(5) -0.0015(5) 0.0015(5)
C23 0.0169(6) 0.0231(7) 0.0186(6) -0.0111(5) -0.0026(5) 0.0012(5)
C24 0.0157(6) 0.0157(6) 0.0175(6) -0.0058(5) -0.0015(5) 0.0003(5)
C25 0.0170(6) 0.0157(6) 0.0165(6) -0.0059(5) 0.0019(5) -0.0029(5)
C26 0.0373(9) 0.0341(8) 0.0138(7) -0.0077(6) -0.0010(6) -0.0145(7)
C27 0.0185(6) 0.0191(6) 0.0153(6) -0.0072(5) 0.0018(5) -0.0037(5)
C28 0.0172(6) 0.0140(6) 0.0136(6) -0.0045(5) 0.0031(5) -0.0024(5)
C29 0.0164(6) 0.0234(7) 0.0165(6) -0.0085(5) 0.0018(5) -0.0009(5)
C30 0.0147(6) 0.0162(6) 0.0141(6) -0.0055(5) 0.0008(5) -0.0014(5)
C31 0.0162(6) 0.0280(7) 0.0163(6) -0.0096(6) -0.0010(5) -0.0002(5)
C32 0.0213(7) 0.0228(7) 0.0250(7) -0.0103(6) 0.0068(6) -0.0078(5)
C33 0.0229(7) 0.0232(7) 0.0262(7) -0.0070(6) -0.0029(6) 0.0053(6)
C34 0.0316(9) 0.0419(9) 0.0191(7) -0.0046(7) -0.0045(6) 0.0035(7)
C35 0.0211(7) 0.0422(9) 0.0328(8) -0.0240(7) -0.0010(6) -0.0034(6)

loop_
_atom_type_symbol
_atom_type_description
_atom_type_scat_dispersion_real
_atom_type_scat_dispersion_imag
_atom_type_scat_source
C C 0.0033 0.0016
;
International Tables for Crystallography
(Vol. C, Tables 4.2.6.8 and 6.1.1.4)
;
H H 0.0000 0.0000
;
International Tables for Crystallography
(Vol. C, Table 6.1.1.4)
;
O O 0.0106 0.0060
;
International Tables for Crystallography
(Vol. C, Tables 4.2.6.8 and 6.1.1.4)
;
S S 0.1246 0.1234
;
International Tables for Crystallography
(Vol. C, Tables 4.2.6.8 and 6.1.1.4)
;
N N 0.0061 0.0033
;
International Tables for Crystallography
(Vol. C, Tables 4.2.6.8 and 6.1.1.4)
;
P P 0.1023 0.0942
;
International Tables for Crystallography
(Vol. C, Tables 4.2.6.8 and 6.1.1.4)
;

loop_
_geom_angle_atom_site_label_1
_geom_angle_atom_site_label_2
_geom_angle_atom_site_label_3
_geom_angle
O3 S1 O1 113.84(8)
O3 S1 O2 113.20(8)
O1 S1 O2 113.47(7)
O3 S1 C25 105.70(7)
O1 S1 C25 106.29(6)
O2 S1 C25 103.15(7)
C13 P1 C19 109.73(6)
C13 P1 C7 106.05(6)
C19 P1 C7 110.23(6)
C13 P1 C1 112.92(6)
C19 P1 C1 106.57(6)
C7 P1 C1 111.38(6)
C27 N1 C25 124.52(11)
C27 N1 C26 118.04(11)
C25 N1 C26 116.92(11)
O5 N2 C30 122.20(11)
O5 N2 C31 122.67(11)
C30 N2 C31 114.42(10)
C2 C1 C6 119.94(13)
C2 C1 P1 121.20(11)
C6 C1 P1 118.44(11)
C1 C2 C3 119.52(15)
C1 C2 H2 120.2
C3 C2 H2 120.2
C4 C3 C2 120.13(16)
C4 C3 H3 119.9
C2 C3 H3 119.9
C3 C4 C5 120.79(15)
C3 C4 H4 119.6
C5 C4 H4 119.6
C4 C5 C6 119.78(16)
C4 C5 H5 120.1
C6 C5 H5 120.1
C5 C6 C1 119.81(15)
C5 C6 H6 120.1
C1 C6 H6 120.1
C8 C7 C12 120.37(12)
C8 C7 P1 122.78(10)
C12 C7 P1 116.52(10)
C9 C8 C7 119.33(13)
C9 C8 H8 120.3
C7 C8 H8 120.3
C10 C9 C8 120.39(13)
C10 C9 H9 119.8
C8 C9 H9 119.8
C9 C10 C11 120.19(13)
C9 C10 H10 119.9
C11 C10 H10 119.9
C12 C11 C10 120.41(13)
C12 C11 H11 119.8
C10 C11 H11 119.8
C11 C12 C7 119.29(13)
C11 C12 H12 120.4
C7 C12 H12 120.4
C18 C13 C14 120.25(12)
C18 C13 P1 119.45(10)
C14 C13 P1 119.79(10)
C15 C14 C13 119.35(13)
C15 C14 H14 120.3
C13 C14 H14 120.3
C16 C15 C14 120.32(13)
C16 C15 H15 119.8
C14 C15 H15 119.8
C15 C16 C17 120.31(14)
C15 C16 H16 119.8
C17 C16 H16 119.8
C16 C17 C18 120.06(14)
C16 C17 H17 120.0
C18 C17 H17 120.0
C13 C18 C17 119.69(13)
C13 C18 H18 120.2
C17 C18 H18 120.2
C20 C19 C24 120.56(12)
C20 C19 P1 121.03(10)
C24 C19 P1 118.12(10)
C21 C20 C19 119.46(13)
C21 C20 H20 120.3
C19 C20 H20 120.3
C22 C21 C20 120.33(13)
C22 C21 H21 119.8
C20 C21 H21 119.8
C21 C22 C23 119.91(13)
C21 C22 H22 120.0
C23 C22 H22 120.0
C22 C23 C24 120.82(13)
C22 C23 H23 119.6
C24 C23 H23 119.6
C23 C24 C19 118.91(12)
C23 C24 H24 120.5
C19 C24 H24 120.5
N1 C25 S1 112.88(9)
N1 C25 H25A 109.0
S1 C25 H25A 109.0
N1 C25 H25B 109.0
S1 C25 H25B 109.0
H25A C25 H25B 107.8
N1 C26 H26A 109.5
N1 C26 H26B 109.5
H26A C26 H26B 109.5
N1 C26 H26C 109.5
H26A C26 H26C 109.5
H26B C26 H26C 109.5
O4 C27 N1 121.57(13)
O4 C27 C28 118.31(12)
N1 C27 C28 119.83(12)
C29 C28 C27 130.03(12)
C29 C28 C30 112.55(12)
C27 C28 C30 117.39(11)
C28 C29 C31 112.80(12)
C28 C29 H29 123.6
C31 C29 H29 123.6
N2 C30 C28 99.39(10)
N2 C30 C33 110.29(11)
C28 C30 C33 112.01(11)
N2 C30 C32 109.30(11)
C28 C30 C32 114.95(11)
C33 C30 C32 110.35(12)
N2 C31 C29 99.66(11)
N2 C31 C35 109.08(12)
C29 C31 C35 113.57(12)
N2 C31 C34 109.91(12)
C29 C31 C34 112.74(13)
C35 C31 C34 111.22(13)
C30 C32 H32A 109.5
C30 C32 H32B 109.5
H32A C32 H32B 109.5
C30 C32 H32C 109.5
H32A C32 H32C 109.5
H32B C32 H32C 109.5
C30 C33 H33A 109.5
C30 C33 H33B 109.5
H33A C33 H33B 109.5
C30 C33 H33C 109.5
H33A C33 H33C 109.5
H33B C33 H33C 109.5
C31 C34 H34A 109.5
C31 C34 H34B 109.5
H34A C34 H34B 109.5
C31 C34 H34C 109.5
H34A C34 H34C 109.5
H34B C34 H34C 109.5
C31 C35 H35A 109.5
C31 C35 H35B 109.5
H35A C35 H35B 109.5
C31 C35 H35C 109.5
H35A C35 H35C 109.5
H35B C35 H35C 109.5

loop_
_geom_bond_atom_site_label_1
_geom_bond_atom_site_label_2
_geom_bond_distance
S1 O3 1.4504(12)
S1 O1 1.4521(11)
S1 O2 1.4556(12)
S1 C25 1.8084(14)
P1 C13 1.7926(13)
P1 C19 1.7954(13)
P1 C7 1.7983(13)
P1 C1 1.7989(14)
O4 C27 1.2327(17)
O5 N2 1.2764(15)
N1 C27 1.3559(17)
N1 C25 1.4467(16)
N1 C26 1.4669(18)
N2 C30 1.4819(17)
N2 C31 1.4867(18)
C1 C2 1.392(2)
C1 C6 1.404(2)
C2 C3 1.394(2)
C2 H2 0.9500
C3 C4 1.381(3)
C3 H3 0.9500
C4 C5 1.383(3)
C4 H4 0.9500
C5 C6 1.388(2)
C5 H5 0.9500
C6 H6 0.9500
C7 C8 1.3957(18)
C7 C12 1.4073(19)
C8 C9 1.3931(19)
C8 H8 0.9500
C9 C10 1.387(2)
C9 H9 0.9500
C10 C11 1.391(2)
C10 H10 0.9500
C11 C12 1.3861(19)
C11 H11 0.9500
C12 H12 0.9500
C13 C18 1.3920(19)
C13 C14 1.4006(19)
C14 C15 1.391(2)
C14 H14 0.9500
C15 C16 1.385(2)
C15 H15 0.9500
C16 C17 1.387(2)
C16 H16 0.9500
C17 C18 1.392(2)
C17 H17 0.9500
C18 H18 0.9500
C19 C20 1.3978(18)
C19 C24 1.4017(18)
C20 C21 1.3920(19)
C20 H20 0.9500
C21 C22 1.388(2)
C21 H21 0.9500
C22 C23 1.390(2)
C22 H22 0.9500
C23 C24 1.3904(19)
C23 H23 0.9500
C24 H24 0.9500
C25 H25A 0.9900
C25 H25B 0.9900
C26 H26A 0.9800
C26 H26B 0.9800
C26 H26C 0.9800
C27 C28 1.4957(18)
C28 C29 1.3304(19)
C28 C30 1.5179(18)
C29 C31 1.5052(19)
C29 H29 0.9500
C30 C33 1.5238(19)
C30 C32 1.5300(18)
C31 C35 1.527(2)
C31 C34 1.531(2)
C32 H32A 0.9800
C32 H32B 0.9800
C32 H32C 0.9800
C33 H33A 0.9800
C33 H33B 0.9800
C33 H33C 0.9800
C34 H34A 0.9800
C34 H34B 0.9800
C34 H34C 0.9800
C35 H35A 0.9800
C35 H35B 0.9800
C35 H35C 0.9800

loop_
_geom_torsion_atom_site_label_1
_geom_torsion_atom_site_label_2
_geom_torsion_atom_site_label_3
_geom_torsion_atom_site_label_4
_geom_torsion
C13 P1 C1 C2 -21.31(14)
C19 P1 C1 C2 99.23(12)
C7 P1 C1 C2 -140.52(11)
C13 P1 C1 C6 166.08(11)
C19 P1 C1 C6 -73.38(12)
C7 P1 C1 C6 46.88(13)
C6 C1 C2 C3 -0.9(2)
P1 C1 C2 C3 -173.41(12)
C1 C2 C3 C4 -0.4(2)
C2 C3 C4 C5 0.8(3)
C3 C4 C5 C6 0.2(3)
C4 C5 C6 C1 -1.5(2)
C2 C1 C6 C5 1.9(2)
P1 C1 C6 C5 174.60(12)
C13 P1 C7 C8 -112.37(11)
C19 P1 C7 C8 128.92(11)
C1 P1 C7 C8 10.84(13)
C13 P1 C7 C12 61.01(11)
C19 P1 C7 C12 -57.70(12)
C1 P1 C7 C12 -175.77(10)
C12 C7 C8 C9 1.81(19)
P1 C7 C8 C9 174.94(10)
C7 C8 C9 C10 -1.5(2)
C8 C9 C10 C11 0.1(2)
C9 C10 C11 C12 1.0(2)
C10 C11 C12 C7 -0.8(2)
C8 C7 C12 C11 -0.68(19)
P1 C7 C12 C11 -174.23(10)
C19 P1 C13 C18 27.53(13)
C7 P1 C13 C18 -91.52(12)
C1 P1 C13 C18 146.25(11)
C19 P1 C13 C14 -160.63(11)
C7 P1 C13 C14 80.32(12)
C1 P1 C13 C14 -41.91(13)
C18 C13 C14 C15 -1.7(2)
P1 C13 C14 C15 -173.51(11)
C13 C14 C15 C16 1.1(2)
C14 C15 C16 C17 0.2(2)
C15 C16 C17 C18 -0.7(3)
C14 C13 C18 C17 1.2(2)
P1 C13 C18 C17 172.97(12)
C16 C17 C18 C13 0.1(2)
C13 P1 C19 C20 -135.95(11)
C7 P1 C19 C20 -19.51(13)
C1 P1 C19 C20 101.48(12)
C13 P1 C19 C24 50.18(12)
C7 P1 C19 C24 166.62(10)
C1 P1 C19 C24 -72.39(12)
C24 C19 C20 C21 0.4(2)
P1 C19 C20 C21 -173.29(11)
C19 C20 C21 C22 -0.5(2)
C20 C21 C22 C23 -0.1(2)
C21 C22 C23 C24 0.8(2)
C22 C23 C24 C19 -0.9(2)
C20 C19 C24 C23 0.3(2)
P1 C19 C24 C23 174.18(10)
C27 N1 C25 S1 94.46(14)
C26 N1 C25 S1 -77.07(14)
O3 S1 C25 N1 64.30(11)
O1 S1 C25 N1 -57.00(11)
O2 S1 C25 N1 -176.63(10)
C25 N1 C27 O4 -169.79(13)
C26 N1 C27 O4 1.7(2)
C25 N1 C27 C28 16.5(2)
C26 N1 C27 C28 -172.05(13)
O4 C27 C28 C29 116.74(17)
N1 C27 C28 C29 -69.3(2)
O4 C27 C28 C30 -60.96(18)
N1 C27 C28 C30 112.96(14)
C27 C28 C29 C31 -177.40(13)
C30 C28 C29 C31 0.39(17)
O5 N2 C30 C28 178.62(12)
C31 N2 C30 C28 -10.71(14)
O5 N2 C30 C33 60.84(16)
C31 N2 C30 C33 -128.49(12)
O5 N2 C30 C32 -60.65(16)
C31 N2 C30 C32 110.02(13)
C29 C28 C30 N2 6.05(14)
C27 C28 C30 N2 -175.86(11)
C29 C28 C30 C33 122.53(13)
C27 C28 C30 C33 -59.38(15)
C29 C28 C30 C32 -110.47(14)
C27 C28 C30 C32 67.62(15)
O5 N2 C31 C29 -178.43(12)
C30 N2 C31 C29 10.95(14)
O5 N2 C31 C35 -59.22(17)
C30 N2 C31 C35 130.16(12)
O5 N2 C31 C34 62.97(17)
C30 N2 C31 C34 -107.65(14)
C28 C29 C31 N2 -6.61(15)
C28 C29 C31 C35 -122.46(14)
C28 C29 C31 C34 109.87(15)
